data_7118076
loop_
_publ_author_name
'Hao Wang'
'Jiji Zhang'
'Zhenyang Lin'
'Zuowei Xie'

_publ_section_title
;
 The synthesis and structure of a carbene-stabilized
 iminocarboranyl-boron(I) compound
;
_journal_name_full Chem.Commun.
_journal_page_first 16817
_journal_paper_doi 10.1039/C5cc06818E
_journal_volume 51
_journal_year 2015
_chemical_formula_sum 'C30 H56 B11 N3'
_chemical_formula_weight 577.69
_chemical_name_systematic
; 
 ? 
;
_space_group_IT_number 14
_symmetry_cell_setting monoclinic
_symmetry_space_group_name_Hall '-P 2ybc'
_symmetry_space_group_name_H-M 'P 1 21/c 1'
_atom_sites_solution_hydrogens geom
_atom_sites_solution_primary direct
_atom_sites_solution_secondary difmap
_audit_creation_method SHELXL-97
_audit_update_record
;
2015-06-01 deposited with the CCDC.
2015-09-25 downloaded from the CCDC.
;
_cell_angle_alpha 90.00
_cell_angle_beta 96.636(2)
_cell_angle_gamma 90.00
_cell_formula_units_Z 4
_cell_length_a 9.9902(13)
_cell_length_b 23.386(3)
_cell_length_c 18.285(2)
_cell_measurement_reflns_used 1883
_cell_measurement_temperature 296(2)
_cell_measurement_theta_max 19.61
_cell_measurement_theta_min 2.23
_cell_volume 4243.3(9)
_computing_cell_refinement 'BRUKER SANIT'
_computing_data_collection 'BRUKER APEXII'
_computing_data_reduction 'BRUKER SANIT'
_computing_molecular_graphics 'SIEMENS SHELXTL'
_computing_publication_material 'SIEMENS SHELXTL'
_computing_structure_refinement 'SHELXL-97 (Sheldrick, 2008)'
_computing_structure_solution 'SHELXS-97 (Sheldrick, 2008)'
_diffrn_ambient_temperature 296(2)
_diffrn_measured_fraction_theta_full 0.998
_diffrn_measured_fraction_theta_max 0.998
_diffrn_measurement_device_type 'BRUKER APEXII CCD'
_diffrn_measurement_method 'PHI & OMEGA SCAN'
_diffrn_radiation_monochromator graphite
_diffrn_radiation_source 'fine-focus sealed tube'
_diffrn_radiation_type MoK\a
_diffrn_radiation_wavelength 0.71073
_diffrn_reflns_av_R_equivalents 0.1065
_diffrn_reflns_av_sigmaI/netI 0.1390
_diffrn_reflns_limit_h_max 13
_diffrn_reflns_limit_h_min -11
_diffrn_reflns_limit_k_max 30
_diffrn_reflns_limit_k_min -30
_diffrn_reflns_limit_l_max 23
_diffrn_reflns_limit_l_min -23
_diffrn_reflns_number 35025
_diffrn_reflns_theta_full 27.61
_diffrn_reflns_theta_max 27.61
_diffrn_reflns_theta_min 1.74
_exptl_absorpt_coefficient_mu 0.048
_exptl_absorpt_correction_T_max 0.9976
_exptl_absorpt_correction_T_min 0.9962
_exptl_absorpt_correction_type multi-scan
_exptl_crystal_colour purple
_exptl_crystal_density_diffrn 0.904
_exptl_crystal_density_method 'not measured'
_exptl_crystal_description block
_exptl_crystal_F_000 1248
_exptl_crystal_size_max 0.08
_exptl_crystal_size_mid 0.06
_exptl_crystal_size_min 0.05
_platon_squeeze_details
;
;
_refine_diff_density_max 0.177
_refine_diff_density_min -0.160
_refine_diff_density_rms 0.040
_refine_ls_extinction_method none
_refine_ls_goodness_of_fit_ref 0.906
_refine_ls_hydrogen_treatment riding
_refine_ls_matrix_type full
_refine_ls_number_parameters 397
_refine_ls_number_reflns 9822
_refine_ls_number_restraints 0
_refine_ls_restrained_S_all 0.906
_refine_ls_R_factor_all 0.2085
_refine_ls_R_factor_gt 0.0777
_refine_ls_shift/su_max 0.000
_refine_ls_shift/su_mean 0.000
_refine_ls_structure_factor_coef Fsqd
_refine_ls_weighting_details 'calc w=1/[\s^2^(Fo^2^)+(0.0876P)^2^+0.0000P] where P=(Fo^2^+2Fc^2^)/3'
_refine_ls_weighting_scheme calc
_refine_ls_wR_factor_gt 0.1838
_refine_ls_wR_factor_ref 0.2214
_reflns_number_gt 3163
_reflns_number_total 9822
_reflns_threshold_expression >2sigma(I)
_cod_data_source_file c5cc06818e2.cif
_cod_data_source_block 3
_cod_original_cell_volume 4243.1(10)
_cod_original_sg_symbol_H-M P2(1)/c
_cod_database_code 7118076

loop_
_symmetry_equiv_pos_as_xyz
'x, y, z'
'-x, y+1/2, -z+1/2'
'-x, -y, -z'
'x, -y-1/2, z-1/2'

loop_
_atom_site_label
_atom_site_type_symbol
_atom_site_fract_x
_atom_site_fract_y
_atom_site_fract_z
_atom_site_U_iso_or_equiv
_atom_site_adp_type
_atom_site_occupancy
_atom_site_symmetry_multiplicity
_atom_site_calc_flag
_atom_site_refinement_flags
_atom_site_disorder_assembly
_atom_site_disorder_group
N2 N -0.1791(2) 0.65036(11) 0.74260(13) 0.0512(7) Uani 1 1 d . . .
N3 N -0.2084(2) 0.69970(11) 0.64218(13) 0.0510(7) Uani 1 1 d . . .
N1 N 0.1223(2) 0.72898(10) 0.75559(12) 0.0422(6) Uani 1 1 d . . .
B3 B 0.0067(4) 0.81985(18) 0.84634(19) 0.0556(10) Uani 1 1 d . . .
H3 H 0.0196 0.7875 0.8903 0.067 Uiso 1 1 calc R . .
B4 B 0.1136(4) 0.87819(16) 0.8464(2) 0.0638(11) Uani 1 1 d . . .
H4 H 0.1978 0.8844 0.8900 0.077 Uiso 1 1 calc R . .
B5 B 0.1250(5) 0.89770(17) 0.7525(2) 0.0683(12) Uani 1 1 d . . .
H5 H 0.2175 0.9162 0.7351 0.082 Uiso 1 1 calc R . .
B6 B 0.0224(4) 0.85205(16) 0.6934(2) 0.0599(11) Uani 1 1 d . . .
H6 H 0.0456 0.8410 0.6378 0.072 Uiso 1 1 calc R . .
B7 B -0.1526(4) 0.83834(17) 0.8052(2) 0.0570(10) Uani 1 1 d . . .
H7 H -0.2431 0.8174 0.8217 0.068 Uiso 1 1 calc R . .
B8 B -0.0557(4) 0.88682(17) 0.8623(2) 0.0656(12) Uani 1 1 d . . .
H8 H -0.0835 0.8994 0.9165 0.079 Uiso 1 1 calc R . .
B9 B 0.0190(5) 0.93564(19) 0.8059(2) 0.0772(13) Uani 1 1 d . . .
H9 H 0.0420 0.9799 0.8234 0.093 Uiso 1 1 calc R . .
B10 B -0.0382(4) 0.91871(18) 0.7129(2) 0.0718(12) Uani 1 1 d . . .
H10 H -0.0533 0.9520 0.6703 0.086 Uiso 1 1 calc R . .
B11 B -0.1423(4) 0.85954(16) 0.7128(2) 0.0597(11) Uani 1 1 d . . .
H11 H -0.2271 0.8528 0.6696 0.072 Uiso 1 1 calc R . .
B12 B -0.1496(5) 0.91099(18) 0.7804(2) 0.0739(13) Uani 1 1 d . . .
H12 H -0.2384 0.9387 0.7814 0.089 Uiso 1 1 calc R . .
B13 B -0.0180(3) 0.74025(15) 0.73858(17) 0.0428(8) Uani 1 1 d . . .
C1 C 0.1159(3) 0.82650(13) 0.77878(15) 0.0495(8) Uani 1 1 d . . .
C2 C -0.0409(3) 0.80428(13) 0.75346(15) 0.0459(7) Uani 1 1 d . . .
C11 C 0.2058(3) 0.77720(14) 0.77497(16) 0.0482(8) Uani 1 1 d . . .
C12 C 0.3471(3) 0.78498(15) 0.75072(19) 0.0619(9) Uani 1 1 d . . .
C13 C 0.4240(3) 0.82988(18) 0.8025(2) 0.0978(14) Uani 1 1 d . . .
H13A H 0.4290 0.8169 0.8525 0.147 Uiso 1 1 calc R . .
H13B H 0.3771 0.8657 0.7977 0.147 Uiso 1 1 calc R . .
H13C H 0.5135 0.8347 0.7891 0.147 Uiso 1 1 calc R . .
C14 C 0.3395(4) 0.80621(19) 0.6701(2) 0.0943(14) Uani 1 1 d . . .
H14A H 0.2926 0.7785 0.6379 0.141 Uiso 1 1 calc R . .
H14B H 0.4291 0.8113 0.6570 0.141 Uiso 1 1 calc R . .
H14C H 0.2922 0.8420 0.6654 0.141 Uiso 1 1 calc R . .
C15 C 0.4349(3) 0.73141(17) 0.7547(2) 0.0828(12) Uani 1 1 d . . .
H15A H 0.3914 0.7024 0.7233 0.124 Uiso 1 1 calc R . .
H15B H 0.4477 0.7177 0.8045 0.124 Uiso 1 1 calc R . .
H15C H 0.5208 0.7405 0.7389 0.124 Uiso 1 1 calc R . .
C16 C 0.1797(3) 0.67147(13) 0.76835(16) 0.0455(8) Uani 1 1 d . . .
C17 C 0.2305(3) 0.65533(14) 0.84087(17) 0.0558(8) Uani 1 1 d . . .
C18 C 0.2881(3) 0.60266(17) 0.8509(2) 0.0720(11) Uani 1 1 d . . .
H18A H 0.3244 0.5919 0.8980 0.086 Uiso 1 1 calc R . .
C19 C 0.2947(4) 0.56476(16) 0.7938(2) 0.0791(11) Uani 1 1 d . . .
H19A H 0.3333 0.5288 0.8022 0.095 Uiso 1 1 calc R . .
C20 C 0.2437(3) 0.58099(16) 0.7253(2) 0.0687(10) Uani 1 1 d . . .
H20A H 0.2493 0.5556 0.6867 0.082 Uiso 1 1 calc R . .
C21 C 0.1840(3) 0.63302(14) 0.70999(17) 0.0501(8) Uani 1 1 d . . .
C22 C 0.1299(3) 0.64601(14) 0.63048(16) 0.0565(9) Uani 1 1 d . . .
H22A H 0.0839 0.6831 0.6294 0.068 Uiso 1 1 calc R . .
C23 C 0.2419(4) 0.64975(18) 0.58008(19) 0.0847(12) Uani 1 1 d . . .
H23A H 0.3053 0.6788 0.5980 0.127 Uiso 1 1 calc R . .
H23B H 0.2035 0.6592 0.5310 0.127 Uiso 1 1 calc R . .
H23C H 0.2873 0.6136 0.5796 0.127 Uiso 1 1 calc R . .
C24 C 0.0273(4) 0.60098(16) 0.60079(18) 0.0736(11) Uani 1 1 d . . .
H24A H -0.0442 0.5994 0.6315 0.110 Uiso 1 1 calc R . .
H24B H 0.0706 0.5643 0.6006 0.110 Uiso 1 1 calc R . .
H24C H -0.0089 0.6109 0.5515 0.110 Uiso 1 1 calc R . .
C25 C 0.2266(4) 0.69293(17) 0.90920(17) 0.0711(11) Uani 1 1 d . . .
H25A H 0.1862 0.7296 0.8930 0.085 Uiso 1 1 calc R . .
C26 C 0.3656(4) 0.7050(2) 0.9490(2) 0.1073(16) Uani 1 1 d . . .
H26A H 0.3575 0.7294 0.9904 0.161 Uiso 1 1 calc R . .
H26B H 0.4198 0.7236 0.9159 0.161 Uiso 1 1 calc R . .
H26C H 0.4075 0.6697 0.9657 0.161 Uiso 1 1 calc R . .
C27 C 0.1406(4) 0.6669(2) 0.9637(2) 0.1047(15) Uani 1 1 d . . .
H27A H 0.0514 0.6600 0.9397 0.157 Uiso 1 1 calc R . .
H27B H 0.1359 0.6928 1.0041 0.157 Uiso 1 1 calc R . .
H27C H 0.1799 0.6315 0.9819 0.157 Uiso 1 1 calc R . .
C28 C -0.1325(3) 0.69644(13) 0.70869(15) 0.0430(7) Uani 1 1 d . . .
C29 C -0.2823(3) 0.62446(15) 0.69735(19) 0.0576(9) Uani 1 1 d . . .
C30 C -0.3000(3) 0.65463(16) 0.63486(18) 0.0582(9) Uani 1 1 d . . .
C31 C -0.1324(3) 0.63559(14) 0.82084(17) 0.0574(9) Uani 1 1 d . . .
H31A H -0.0563 0.6609 0.8363 0.069 Uiso 1 1 calc R . .
C32 C -0.0787(4) 0.57513(15) 0.8290(2) 0.0813(11) Uani 1 1 d . . .
H32A H -0.0097 0.5698 0.7971 0.122 Uiso 1 1 calc R . .
H32B H -0.1507 0.5486 0.8158 0.122 Uiso 1 1 calc R . .
H32C H -0.0416 0.5687 0.8791 0.122 Uiso 1 1 calc R . .
C33 C -0.2410(4) 0.64980(17) 0.86967(18) 0.0818(12) Uani 1 1 d . . .
H33A H -0.2692 0.6888 0.8616 0.123 Uiso 1 1 calc R . .
H33B H -0.2057 0.6448 0.9204 0.123 Uiso 1 1 calc R . .
H33C H -0.3167 0.6248 0.8579 0.123 Uiso 1 1 calc R . .
C34 C -0.3560(4) 0.57112(18) 0.7168(2) 0.0969(14) Uani 1 1 d . . .
H34A H -0.4237 0.5616 0.6770 0.145 Uiso 1 1 calc R . .
H34B H -0.3981 0.5778 0.7606 0.145 Uiso 1 1 calc R . .
H34C H -0.2932 0.5401 0.7250 0.145 Uiso 1 1 calc R . .
C35 C -0.3948(4) 0.64214(18) 0.5667(2) 0.0907(13) Uani 1 1 d . . .
H35A H -0.4473 0.6088 0.5747 0.136 Uiso 1 1 calc R . .
H35B H -0.3439 0.6355 0.5261 0.136 Uiso 1 1 calc R . .
H35C H -0.4538 0.6742 0.5557 0.136 Uiso 1 1 calc R . .
C36 C -0.1933(3) 0.74450(14) 0.58650(17) 0.0544(9) Uani 1 1 d . . .
H36A H -0.1291 0.7724 0.6103 0.065 Uiso 1 1 calc R . .
C37 C -0.1344(4) 0.72379(17) 0.51897(17) 0.0773(11) Uani 1 1 d . . .
H37A H -0.0506 0.7046 0.5335 0.116 Uiso 1 1 calc R . .
H37B H -0.1188 0.7558 0.4883 0.116 Uiso 1 1 calc R . .
H37C H -0.1962 0.6978 0.4921 0.116 Uiso 1 1 calc R . .
C38 C -0.3249(3) 0.77687(17) 0.5662(2) 0.0817(12) Uani 1 1 d . . .
H38A H -0.3583 0.7905 0.6102 0.123 Uiso 1 1 calc R . .
H38B H -0.3902 0.7518 0.5404 0.123 Uiso 1 1 calc R . .
H38C H -0.3092 0.8087 0.5352 0.123 Uiso 1 1 calc R . .

loop_
_atom_site_aniso_label
_atom_site_aniso_U_11
_atom_site_aniso_U_22
_atom_site_aniso_U_33
_atom_site_aniso_U_23
_atom_site_aniso_U_13
_atom_site_aniso_U_12
N2 0.0541(16) 0.0531(17) 0.0468(15) -0.0061(14) 0.0068(13) -0.0095(14)
N3 0.0432(15) 0.0622(18) 0.0464(16) -0.0088(14) 0.0008(12) -0.0019(13)
N1 0.0414(15) 0.0442(16) 0.0400(14) -0.0018(12) -0.0003(11) -0.0005(12)
B3 0.062(2) 0.067(3) 0.039(2) -0.0073(19) 0.0081(18) 0.004(2)
B4 0.081(3) 0.045(2) 0.063(3) -0.018(2) -0.001(2) -0.002(2)
B5 0.089(3) 0.042(2) 0.076(3) 0.009(2) 0.015(2) -0.012(2)
B6 0.082(3) 0.048(2) 0.050(2) 0.009(2) 0.007(2) 0.000(2)
B7 0.058(2) 0.057(3) 0.058(2) 0.000(2) 0.0144(19) 0.0132(19)
B8 0.087(3) 0.059(3) 0.050(2) -0.007(2) 0.005(2) 0.013(2)
B9 0.103(4) 0.048(3) 0.078(3) -0.005(2) 0.000(3) 0.004(2)
B10 0.094(3) 0.052(3) 0.070(3) 0.014(2) 0.010(2) 0.005(2)
B11 0.073(3) 0.051(3) 0.053(2) 0.000(2) -0.003(2) 0.017(2)
B12 0.093(3) 0.056(3) 0.073(3) 0.002(2) 0.010(2) 0.028(2)
B13 0.048(2) 0.042(2) 0.0374(19) 0.0017(16) 0.0009(16) 0.0003(17)
C1 0.0480(19) 0.053(2) 0.0468(18) -0.0010(16) 0.0017(14) -0.0040(16)
C2 0.0457(18) 0.0462(19) 0.0453(17) -0.0017(15) 0.0030(14) -0.0007(15)
C11 0.0460(19) 0.049(2) 0.0481(18) -0.0095(16) -0.0020(14) -0.0029(16)
C12 0.042(2) 0.066(2) 0.078(2) -0.010(2) 0.0065(17) -0.0082(17)
C13 0.057(2) 0.099(3) 0.136(4) -0.030(3) 0.003(2) -0.026(2)
C14 0.072(3) 0.114(4) 0.104(3) 0.009(3) 0.040(2) -0.004(2)
C15 0.041(2) 0.098(3) 0.111(3) -0.004(3) 0.014(2) 0.001(2)
C16 0.0397(17) 0.048(2) 0.0473(18) 0.0013(16) 0.0005(14) 0.0075(14)
C17 0.054(2) 0.055(2) 0.056(2) 0.0026(18) -0.0041(16) 0.0124(17)
C18 0.075(3) 0.068(3) 0.067(2) 0.008(2) -0.0139(19) 0.022(2)
C19 0.096(3) 0.056(3) 0.083(3) 0.001(2) -0.001(2) 0.030(2)
C20 0.079(3) 0.061(3) 0.065(2) -0.010(2) 0.001(2) 0.020(2)
C21 0.0498(19) 0.049(2) 0.052(2) -0.0013(17) 0.0057(15) 0.0098(16)
C22 0.064(2) 0.055(2) 0.0514(19) -0.0076(17) 0.0106(17) 0.0051(18)
C23 0.099(3) 0.092(3) 0.068(2) -0.013(2) 0.030(2) 0.001(2)
C24 0.086(3) 0.072(3) 0.060(2) -0.016(2) -0.0019(19) 0.009(2)
C25 0.082(3) 0.082(3) 0.046(2) -0.002(2) -0.0118(19) 0.020(2)
C26 0.102(3) 0.136(4) 0.076(3) -0.020(3) -0.025(2) -0.017(3)
C27 0.098(3) 0.156(5) 0.057(2) -0.020(3) -0.004(2) 0.011(3)
C28 0.0405(17) 0.050(2) 0.0386(17) 0.0010(16) 0.0059(14) 0.0024(15)
C29 0.050(2) 0.059(2) 0.064(2) -0.0137(19) 0.0082(17) -0.0132(17)
C30 0.048(2) 0.070(3) 0.055(2) -0.016(2) 0.0007(16) -0.0082(18)
C31 0.068(2) 0.052(2) 0.052(2) 0.0048(17) 0.0068(17) -0.0057(17)
C32 0.096(3) 0.057(3) 0.091(3) 0.007(2) 0.015(2) 0.002(2)
C33 0.098(3) 0.092(3) 0.061(2) -0.003(2) 0.029(2) -0.002(2)
C34 0.097(3) 0.097(3) 0.099(3) -0.014(3) 0.021(2) -0.047(3)
C35 0.076(3) 0.099(3) 0.090(3) -0.020(2) -0.020(2) -0.019(2)
C36 0.055(2) 0.060(2) 0.0469(19) 0.0050(17) -0.0002(15) 0.0097(16)
C37 0.090(3) 0.096(3) 0.047(2) 0.006(2) 0.0094(19) 0.013(2)
C38 0.071(2) 0.098(3) 0.071(2) -0.003(2) -0.0126(19) 0.017(2)

loop_
_atom_type_symbol
_atom_type_description
_atom_type_scat_dispersion_real
_atom_type_scat_dispersion_imag
_atom_type_scat_source
C C 0.0033 0.0016 'International Tables Vol C Tables 4.2.6.8 and 6.1.1.4'
H H 0.0000 0.0000 'International Tables Vol C Tables 4.2.6.8 and 6.1.1.4'
N N 0.0061 0.0033 'International Tables Vol C Tables 4.2.6.8 and 6.1.1.4'
B B 0.0013 0.0007 'International Tables Vol C Tables 4.2.6.8 and 6.1.1.4'

loop_
_geom_angle_atom_site_label_1
_geom_angle_atom_site_label_2
_geom_angle_atom_site_label_3
_geom_angle
_geom_angle_site_symmetry_1
_geom_angle_site_symmetry_3
C28 N2 C29 110.3(3) . .
C28 N2 C31 122.5(2) . .
C29 N2 C31 126.8(3) . .
C28 N3 C30 109.7(3) . .
C28 N3 C36 124.4(3) . .
C30 N3 C36 126.0(3) . .
C11 N1 B13 116.2(2) . .
C11 N1 C16 118.6(2) . .
B13 N1 C16 124.0(2) . .
B8 B3 B4 61.3(2) . .
B8 B3 B7 61.0(2) . .
B4 B3 B7 109.8(3) . .
B8 B3 C1 107.9(3) . .
B4 B3 C1 59.7(2) . .
B7 B3 C1 106.7(2) . .
B8 B3 C2 106.9(3) . .
B4 B3 C2 105.3(3) . .
B7 B3 C2 59.84(19) . .
C1 B3 C2 56.89(17) . .
C1 B4 B3 60.6(2) . .
C1 B4 B9 106.5(3) . .
B3 B4 B9 107.5(3) . .
C1 B4 B8 106.9(3) . .
B3 B4 B8 59.1(2) . .
B9 B4 B8 60.1(2) . .
C1 B4 B5 59.1(2) . .
B3 B4 B5 107.9(3) . .
B9 B4 B5 59.5(2) . .
B8 B4 B5 107.3(3) . .
C1 B5 B9 106.0(3) . .
C1 B5 B6 62.8(2) . .
B9 B5 B6 107.5(3) . .
C1 B5 B10 107.6(3) . .
B9 B5 B10 60.3(2) . .
B6 B5 B10 58.4(2) . .
C1 B5 B4 58.7(2) . .
B9 B5 B4 59.3(2) . .
B6 B5 B4 109.7(3) . .
B10 B5 B4 107.7(3) . .
B10 B6 B11 60.1(2) . .
B10 B6 C2 106.8(3) . .
B11 B6 C2 60.7(2) . .
B10 B6 B5 61.2(2) . .
B11 B6 B5 108.2(3) . .
C2 B6 B5 103.3(3) . .
B10 B6 C1 106.0(3) . .
B11 B6 C1 105.2(2) . .
C2 B6 C1 55.66(17) . .
B5 B6 C1 58.0(2) . .
B3 B7 C2 60.48(18) . .
B3 B7 B8 59.2(2) . .
C2 B7 B8 106.0(3) . .
B3 B7 B12 108.1(3) . .
C2 B7 B12 105.7(3) . .
B8 B7 B12 60.3(2) . .
B3 B7 B11 109.3(3) . .
C2 B7 B11 59.86(19) . .
B8 B7 B11 107.3(3) . .
B12 B7 B11 58.7(2) . .
B3 B8 B7 59.8(2) . .
B3 B8 B4 59.6(2) . .
B7 B8 B4 107.6(3) . .
B3 B8 B9 107.7(3) . .
B7 B8 B9 108.2(3) . .
B4 B8 B9 59.8(2) . .
B3 B8 B12 108.3(3) . .
B7 B8 B12 60.0(2) . .
B4 B8 B12 108.8(3) . .
B9 B8 B12 61.0(2) . .
B4 B9 B5 61.3(2) . .
B4 B9 B8 60.0(2) . .
B5 B9 B8 108.7(3) . .
B4 B9 B10 109.4(3) . .
B5 B9 B10 60.3(2) . .
B8 B9 B10 107.8(3) . .
B4 B9 B12 107.9(3) . .
B5 B9 B12 107.6(3) . .
B8 B9 B12 59.6(2) . .
B10 B9 B12 59.3(2) . .
B6 B10 B11 60.2(2) . .
B6 B10 B12 108.5(3) . .
B11 B10 B12 59.4(2) . .
B6 B10 B9 108.5(3) . .
B11 B10 B9 107.8(3) . .
B12 B10 B9 60.8(3) . .
B6 B10 B5 60.4(2) . .
B11 B10 B5 107.6(3) . .
B12 B10 B5 108.1(3) . .
B9 B10 B5 59.5(2) . .
B10 B11 B6 59.7(2) . .
B10 B11 B12 61.2(2) . .
B6 B11 B12 109.6(3) . .
B10 B11 C2 105.7(3) . .
B6 B11 C2 59.77(19) . .
B12 B11 C2 106.2(3) . .
B10 B11 B7 108.8(3) . .
B6 B11 B7 109.1(3) . .
B12 B11 B7 60.2(2) . .
C2 B11 B7 58.96(19) . .
B11 B12 B7 61.1(2) . .
B11 B12 B10 59.3(2) . .
B7 B12 B10 108.1(3) . .
B11 B12 B8 108.7(3) . .
B7 B12 B8 59.7(2) . .
B10 B12 B8 108.0(3) . .
B11 B12 B9 107.0(3) . .
B7 B12 B9 106.7(3) . .
B10 B12 B9 59.9(2) . .
B8 B12 B9 59.4(2) . .
N1 B13 C2 107.6(3) . .
N1 B13 C28 127.5(3) . .
C2 B13 C28 124.9(3) . .
C11 C1 C2 107.6(2) . .
C11 C1 B4 129.9(3) . .
C2 C1 B4 109.1(2) . .
C11 C1 B5 133.4(3) . .
C2 C1 B5 107.5(2) . .
B4 C1 B5 62.2(2) . .
C11 C1 B3 113.5(3) . .
C2 C1 B3 61.61(18) . .
B4 C1 B3 59.7(2) . .
B5 C1 B3 109.7(3) . .
C11 C1 B6 118.2(2) . .
C2 C1 B6 59.49(18) . .
B4 C1 B6 109.6(3) . .
B5 C1 B6 59.2(2) . .
B3 C1 B6 109.6(2) . .
B13 C2 C1 101.4(2) . .
B13 C2 B6 116.1(2) . .
C1 C2 B6 64.85(19) . .
B13 C2 B7 131.2(3) . .
C1 C2 B7 110.4(2) . .
B6 C2 B7 110.7(3) . .
B13 C2 B3 110.1(2) . .
C1 C2 B3 61.50(18) . .
B6 C2 B3 113.7(2) . .
B7 C2 B3 59.7(2) . .
B13 C2 B11 136.9(3) . .
C1 C2 B11 111.5(2) . .
B6 C2 B11 59.5(2) . .
B7 C2 B11 61.2(2) . .
B3 C2 B11 109.8(2) . .
N1 C11 C1 106.8(2) . .
N1 C11 C12 123.6(3) . .
C1 C11 C12 120.5(3) . .
C15 C12 C11 115.5(3) . .
C15 C12 C14 105.9(3) . .
C11 C12 C14 111.5(3) . .
C15 C12 C13 106.5(3) . .
C11 C12 C13 108.0(3) . .
C14 C12 C13 109.2(3) . .
C21 C16 C17 120.2(3) . .
C21 C16 N1 120.8(3) . .
C17 C16 N1 118.9(3) . .
C18 C17 C16 117.8(3) . .
C18 C17 C25 117.3(3) . .
C16 C17 C25 124.8(3) . .
C17 C18 C19 122.5(3) . .
C20 C19 C18 118.4(3) . .
C19 C20 C21 123.2(3) . .
C20 C21 C16 117.7(3) . .
C20 C21 C22 118.1(3) . .
C16 C21 C22 124.1(3) . .
C21 C22 C24 110.6(3) . .
C21 C22 C23 112.5(3) . .
C24 C22 C23 109.4(3) . .
C27 C25 C26 108.4(3) . .
C27 C25 C17 112.1(3) . .
C26 C25 C17 112.9(3) . .
N2 C28 N3 105.6(3) . .
N2 C28 B13 129.0(3) . .
N3 C28 B13 125.3(3) . .
C30 C29 N2 107.2(3) . .
C30 C29 C34 128.0(3) . .
N2 C29 C34 124.8(3) . .
C29 C30 N3 107.3(3) . .
C29 C30 C35 127.9(3) . .
N3 C30 C35 124.8(3) . .
N2 C31 C32 112.2(3) . .
N2 C31 C33 110.3(3) . .
C32 C31 C33 114.6(3) . .
N3 C36 C37 114.6(3) . .
N3 C36 C38 111.4(3) . .
C37 C36 C38 111.5(3) . .

loop_
_geom_bond_atom_site_label_1
_geom_bond_atom_site_label_2
_geom_bond_distance
_geom_bond_site_symmetry_2
N2 C28 1.353(4) .
N2 C29 1.385(4) .
N2 C31 1.493(4) .
N3 C28 1.359(3) .
N3 C30 1.392(4) .
N3 C36 1.481(4) .
N1 C11 1.423(4) .
N1 B13 1.425(4) .
N1 C16 1.470(4) .
B3 B8 1.723(6) .
B3 B4 1.732(6) .
B3 B7 1.734(5) .
B3 C1 1.746(5) .
B3 C2 1.748(4) .
B4 C1 1.731(5) .
B4 B9 1.757(6) .
B4 B8 1.760(6) .
B4 B5 1.792(6) .
B5 C1 1.738(5) .
B5 B9 1.760(6) .
B5 B6 1.762(6) .
B5 B10 1.775(6) .
B6 B10 1.725(6) .
B6 B11 1.732(6) .
B6 C2 1.737(5) .
B6 C1 1.825(5) .
B7 C2 1.737(5) .
B7 B8 1.755(6) .
B7 B12 1.760(6) .
B7 B11 1.776(5) .
B8 B9 1.762(6) .
B8 B12 1.767(6) .
B9 B10 1.775(6) .
B9 B12 1.790(7) .
B10 B11 1.731(6) .
B10 B12 1.764(6) .
B11 B12 1.733(6) .
B11 C2 1.753(5) .
B13 C2 1.544(4) .
B13 C28 1.585(4) .
C1 C11 1.468(4) .
C1 C2 1.664(4) .
C11 C12 1.539(4) .
C12 C15 1.526(5) .
C12 C14 1.549(5) .
C12 C13 1.556(5) .
C16 C21 1.400(4) .
C16 C17 1.415(4) .
C17 C18 1.363(4) .
C17 C25 1.532(4) .
C18 C19 1.376(5) .
C19 C20 1.351(5) .
C20 C21 1.370(4) .
C21 C22 1.522(4) .
C22 C24 1.525(4) .
C22 C23 1.533(4) .
C25 C27 1.517(5) .
C25 C26 1.517(5) .
C29 C30 1.337(4) .
C29 C34 1.512(5) .
C30 C35 1.505(4) .
C31 C32 1.514(4) .
C31 C33 1.519(4) .
C36 C37 1.508(4) .
C36 C38 1.526(4) .

loop_
_geom_torsion_atom_site_label_1
_geom_torsion_atom_site_label_2
_geom_torsion_atom_site_label_3
_geom_torsion_atom_site_label_4
_geom_torsion
_geom_torsion_site_symmetry_1
_geom_torsion_site_symmetry_2
_geom_torsion_site_symmetry_3
_geom_torsion_site_symmetry_4
B8 B3 B4 C1 -136.5(3) . . . .
B7 B3 B4 C1 -98.3(3) . . . .
C2 B3 B4 C1 -35.4(2) . . . .
B8 B3 B4 B9 -37.1(3) . . . .
B7 B3 B4 B9 1.1(4) . . . .
C1 B3 B4 B9 99.4(3) . . . .
C2 B3 B4 B9 64.0(3) . . . .
B7 B3 B4 B8 38.3(3) . . . .
C1 B3 B4 B8 136.5(3) . . . .
C2 B3 B4 B8 101.2(3) . . . .
B8 B3 B4 B5 -99.9(3) . . . .
B7 B3 B4 B5 -61.6(3) . . . .
C1 B3 B4 B5 36.7(2) . . . .
C2 B3 B4 B5 1.3(3) . . . .
B3 B4 B5 C1 -37.3(2) . . . .
B9 B4 B5 C1 -137.5(3) . . . .
B8 B4 B5 C1 -99.7(3) . . . .
C1 B4 B5 B9 137.5(3) . . . .
B3 B4 B5 B9 100.2(3) . . . .
B8 B4 B5 B9 37.8(3) . . . .
C1 B4 B5 B6 38.3(3) . . . .
B3 B4 B5 B6 1.0(4) . . . .
B9 B4 B5 B6 -99.2(3) . . . .
B8 B4 B5 B6 -61.3(3) . . . .
C1 B4 B5 B10 100.2(3) . . . .
B3 B4 B5 B10 62.9(3) . . . .
B9 B4 B5 B10 -37.2(3) . . . .
B8 B4 B5 B10 0.6(4) . . . .
C1 B5 B6 B10 135.7(3) . . . .
B9 B5 B6 B10 36.3(3) . . . .
B4 B5 B6 B10 99.2(3) . . . .
C1 B5 B6 B11 96.9(3) . . . .
B9 B5 B6 B11 -2.5(4) . . . .
B10 B5 B6 B11 -38.8(3) . . . .
B4 B5 B6 B11 60.4(3) . . . .
C1 B5 B6 C2 33.7(2) . . . .
B9 B5 B6 C2 -65.7(3) . . . .
B10 B5 B6 C2 -102.0(3) . . . .
B4 B5 B6 C2 -2.8(4) . . . .
B9 B5 B6 C1 -99.4(3) . . . .
B10 B5 B6 C1 -135.7(3) . . . .
B4 B5 B6 C1 -36.5(2) . . . .
B8 B3 B7 C2 135.0(3) . . . .
B4 B3 B7 C2 96.6(3) . . . .
C1 B3 B7 C2 33.4(2) . . . .
B4 B3 B7 B8 -38.4(3) . . . .
C1 B3 B7 B8 -101.5(3) . . . .
C2 B3 B7 B8 -135.0(3) . . . .
B8 B3 B7 B12 36.8(3) . . . .
B4 B3 B7 B12 -1.6(3) . . . .
C1 B3 B7 B12 -64.7(3) . . . .
C2 B3 B7 B12 -98.2(3) . . . .
B8 B3 B7 B11 99.1(3) . . . .
B4 B3 B7 B11 60.7(3) . . . .
C1 B3 B7 B11 -2.4(4) . . . .
C2 B3 B7 B11 -35.9(2) . . . .
B4 B3 B8 B7 138.2(3) . . . .
C1 B3 B8 B7 99.6(3) . . . .
C2 B3 B8 B7 39.7(2) . . . .
B7 B3 B8 B4 -138.2(3) . . . .
C1 B3 B8 B4 -38.6(2) . . . .
C2 B3 B8 B4 -98.5(3) . . . .
B4 B3 B8 B9 37.1(3) . . . .
B7 B3 B8 B9 -101.2(3) . . . .
C1 B3 B8 B9 -1.5(3) . . . .
C2 B3 B8 B9 -61.4(3) . . . .
B4 B3 B8 B12 101.5(3) . . . .
B7 B3 B8 B12 -36.7(3) . . . .
C1 B3 B8 B12 62.9(3) . . . .
C2 B3 B8 B12 3.1(4) . . . .
C2 B7 B8 B3 -39.8(2) . . . .
B12 B7 B8 B3 -139.1(3) . . . .
B11 B7 B8 B3 -102.6(3) . . . .
B3 B7 B8 B4 37.1(3) . . . .
C2 B7 B8 B4 -2.7(3) . . . .
B12 B7 B8 B4 -102.0(3) . . . .
B11 B7 B8 B4 -65.5(3) . . . .
B3 B7 B8 B9 100.3(3) . . . .
C2 B7 B8 B9 60.5(3) . . . .
B12 B7 B8 B9 -38.8(3) . . . .
B11 B7 B8 B9 -2.3(3) . . . .
B3 B7 B8 B12 139.1(3) . . . .
C2 B7 B8 B12 99.3(3) . . . .
B11 B7 B8 B12 36.5(3) . . . .
C1 B4 B8 B3 38.8(2) . . . .
B9 B4 B8 B3 138.4(3) . . . .
B5 B4 B8 B3 100.9(3) . . . .
C1 B4 B8 B7 1.6(4) . . . .
B3 B4 B8 B7 -37.2(3) . . . .
B9 B4 B8 B7 101.2(3) . . . .
B5 B4 B8 B7 63.7(3) . . . .
C1 B4 B8 B9 -99.6(3) . . . .
B3 B4 B8 B9 -138.4(3) . . . .
B5 B4 B8 B9 -37.5(3) . . . .
C1 B4 B8 B12 -61.9(3) . . . .
B3 B4 B8 B12 -100.7(3) . . . .
B9 B4 B8 B12 37.7(3) . . . .
B5 B4 B8 B12 0.2(4) . . . .
C1 B4 B9 B5 -37.2(3) . . . .
B3 B4 B9 B5 -100.8(3) . . . .
B8 B4 B9 B5 -137.5(3) . . . .
C1 B4 B9 B8 100.3(3) . . . .
B3 B4 B9 B8 36.7(3) . . . .
B5 B4 B9 B8 137.5(3) . . . .
C1 B4 B9 B10 0.5(4) . . . .
B3 B4 B9 B10 -63.2(4) . . . .
B8 B4 B9 B10 -99.9(3) . . . .
B5 B4 B9 B10 37.7(3) . . . .
C1 B4 B9 B12 63.4(3) . . . .
B3 B4 B9 B12 -0.2(4) . . . .
B8 B4 B9 B12 -36.9(3) . . . .
B5 B4 B9 B12 100.6(3) . . . .
C1 B5 B9 B4 36.9(3) . . . .
B6 B5 B9 B4 102.9(3) . . . .
B10 B5 B9 B4 138.4(3) . . . .
C1 B5 B9 B8 -1.2(4) . . . .
B6 B5 B9 B8 64.8(4) . . . .
B10 B5 B9 B8 100.3(3) . . . .
B4 B5 B9 B8 -38.1(3) . . . .
C1 B5 B9 B10 -101.5(3) . . . .
B6 B5 B9 B10 -35.5(3) . . . .
B4 B5 B9 B10 -138.4(3) . . . .
C1 B5 B9 B12 -64.3(3) . . . .
B6 B5 B9 B12 1.7(4) . . . .
B10 B5 B9 B12 37.2(3) . . . .
B4 B5 B9 B12 -101.2(3) . . . .
B3 B8 B9 B4 -37.0(3) . . . .
B7 B8 B9 B4 -100.2(3) . . . .
B12 B8 B9 B4 -138.5(3) . . . .
B3 B8 B9 B5 1.7(4) . . . .
B7 B8 B9 B5 -61.5(4) . . . .
B4 B8 B9 B5 38.7(3) . . . .
B12 B8 B9 B5 -99.8(3) . . . .
B3 B8 B9 B10 65.6(4) . . . .
B7 B8 B9 B10 2.3(4) . . . .
B4 B8 B9 B10 102.5(3) . . . .
B12 B8 B9 B10 -36.0(3) . . . .
B3 B8 B9 B12 101.6(3) . . . .
B7 B8 B9 B12 38.3(3) . . . .
B4 B8 B9 B12 138.5(3) . . . .
C2 B6 B10 B11 -40.4(3) . . . .
B5 B6 B10 B11 -136.6(3) . . . .
C1 B6 B10 B11 -98.6(3) . . . .
B11 B6 B10 B12 35.9(3) . . . .
C2 B6 B10 B12 -4.5(4) . . . .
B5 B6 B10 B12 -100.7(3) . . . .
C1 B6 B10 B12 -62.7(3) . . . .
B11 B6 B10 B9 100.4(3) . . . .
C2 B6 B10 B9 60.0(4) . . . .
B5 B6 B10 B9 -36.2(3) . . . .
C1 B6 B10 B9 1.8(4) . . . .
B11 B6 B10 B5 136.6(3) . . . .
C2 B6 B10 B5 96.3(3) . . . .
C1 B6 B10 B5 38.0(2) . . . .
B4 B9 B10 B6 -1.5(4) . . . .
B5 B9 B10 B6 36.6(3) . . . .
B8 B9 B10 B6 -65.2(4) . . . .
B12 B9 B10 B6 -101.3(3) . . . .
B4 B9 B10 B11 62.2(4) . . . .
B5 B9 B10 B11 100.3(3) . . . .
B8 B9 B10 B11 -1.5(4) . . . .
B12 B9 B10 B11 -37.6(3) . . . .
B4 B9 B10 B12 99.8(3) . . . .
B5 B9 B10 B12 137.9(3) . . . .
B8 B9 B10 B12 36.1(3) . . . .
B4 B9 B10 B5 -38.1(3) . . . .
B8 B9 B10 B5 -101.8(3) . . . .
B12 B9 B10 B5 -137.9(3) . . . .
C1 B5 B10 B6 -40.7(3) . . . .
B9 B5 B10 B6 -139.4(3) . . . .
B4 B5 B10 B6 -102.6(3) . . . .
C1 B5 B10 B11 -2.0(4) . . . .
B9 B5 B10 B11 -100.7(3) . . . .
B6 B5 B10 B11 38.7(3) . . . .
B4 B5 B10 B11 -63.9(3) . . . .
C1 B5 B10 B12 60.8(4) . . . .
B9 B5 B10 B12 -38.0(3) . . . .
B6 B5 B10 B12 101.5(3) . . . .
B4 B5 B10 B12 -1.2(4) . . . .
C1 B5 B10 B9 98.7(3) . . . .
B6 B5 B10 B9 139.4(3) . . . .
B4 B5 B10 B9 36.8(3) . . . .
B12 B10 B11 B6 -139.8(3) . . . .
B9 B10 B11 B6 -101.6(3) . . . .
B5 B10 B11 B6 -38.8(3) . . . .
B6 B10 B11 B12 139.8(3) . . . .
B9 B10 B11 B12 38.2(3) . . . .
B5 B10 B11 B12 101.0(3) . . . .
B6 B10 B11 C2 39.7(2) . . . .
B12 B10 B11 C2 -100.1(3) . . . .
B9 B10 B11 C2 -61.9(3) . . . .
B5 B10 B11 C2 0.8(4) . . . .
B6 B10 B11 B7 101.6(3) . . . .
B12 B10 B11 B7 -38.2(3) . . . .
B9 B10 B11 B7 0.1(4) . . . .
B5 B10 B11 B7 62.8(3) . . . .
C2 B6 B11 B10 134.7(3) . . . .
B5 B6 B11 B10 39.3(3) . . . .
C1 B6 B11 B10 100.0(3) . . . .
B10 B6 B11 B12 -36.9(3) . . . .
C2 B6 B11 B12 97.8(3) . . . .
B5 B6 B11 B12 2.4(4) . . . .
C1 B6 B11 B12 63.1(3) . . . .
B10 B6 B11 C2 -134.7(3) . . . .
B5 B6 B11 C2 -95.4(3) . . . .
C1 B6 B11 C2 -34.7(2) . . . .
B10 B6 B11 B7 -101.2(3) . . . .
C2 B6 B11 B7 33.5(2) . . . .
B5 B6 B11 B7 -61.8(3) . . . .
C1 B6 B11 B7 -1.1(3) . . . .
B3 B7 B11 B10 -61.3(3) . . . .
C2 B7 B11 B10 -97.4(3) . . . .
B8 B7 B11 B10 1.4(4) . . . .
B12 B7 B11 B10 38.6(3) . . . .
B3 B7 B11 B6 2.3(4) . . . .
C2 B7 B11 B6 -33.9(2) . . . .
B8 B7 B11 B6 64.9(3) . . . .
B12 B7 B11 B6 102.2(3) . . . .
B3 B7 B11 B12 -99.9(3) . . . .
C2 B7 B11 B12 -136.1(3) . . . .
B8 B7 B11 B12 -37.3(3) . . . .
B3 B7 B11 C2 36.2(2) . . . .
B8 B7 B11 C2 98.8(3) . . . .
B12 B7 B11 C2 136.1(3) . . . .
B10 B11 B12 B7 -137.6(3) . . . .
B6 B11 B12 B7 -101.3(3) . . . .
C2 B11 B12 B7 -38.3(2) . . . .
B6 B11 B12 B10 36.3(3) . . . .
C2 B11 B12 B10 99.4(3) . . . .
B7 B11 B12 B10 137.6(3) . . . .
B10 B11 B12 B8 -100.3(3) . . . .
B6 B11 B12 B8 -64.0(4) . . . .
C2 B11 B12 B8 -1.0(4) . . . .
B7 B11 B12 B8 37.3(3) . . . .
B10 B11 B12 B9 -37.6(3) . . . .
B6 B11 B12 B9 -1.3(4) . . . .
C2 B11 B12 B9 61.7(3) . . . .
B7 B11 B12 B9 100.0(3) . . . .
B3 B7 B12 B11 102.0(3) . . . .
C2 B7 B12 B11 38.6(3) . . . .
B8 B7 B12 B11 138.3(3) . . . .
B3 B7 B12 B10 64.5(3) . . . .
C2 B7 B12 B10 1.0(4) . . . .
B8 B7 B12 B10 100.7(3) . . . .
B11 B7 B12 B10 -37.6(3) . . . .
B3 B7 B12 B8 -36.3(3) . . . .
C2 B7 B12 B8 -99.7(3) . . . .
B11 B7 B12 B8 -138.3(3) . . . .
B3 B7 B12 B9 1.4(4) . . . .
C2 B7 B12 B9 -62.1(3) . . . .
B8 B7 B12 B9 37.7(3) . . . .
B11 B7 B12 B9 -100.6(3) . . . .
B6 B10 B12 B11 -36.2(3) . . . .
B9 B10 B12 B11 -137.6(3) . . . .
B5 B10 B12 B11 -100.2(3) . . . .
B6 B10 B12 B7 2.2(4) . . . .
B11 B10 B12 B7 38.4(3) . . . .
B9 B10 B12 B7 -99.2(3) . . . .
B5 B10 B12 B7 -61.8(4) . . . .
B6 B10 B12 B8 65.3(4) . . . .
B11 B10 B12 B8 101.5(3) . . . .
B9 B10 B12 B8 -36.1(3) . . . .
B5 B10 B12 B8 1.3(4) . . . .
B6 B10 B12 B9 101.4(3) . . . .
B11 B10 B12 B9 137.6(3) . . . .
B5 B10 B12 B9 37.4(3) . . . .
B3 B8 B12 B11 -1.3(4) . . . .
B7 B8 B12 B11 -37.9(3) . . . .
B4 B8 B12 B11 61.9(4) . . . .
B9 B8 B12 B11 99.2(3) . . . .
B3 B8 B12 B7 36.6(3) . . . .
B4 B8 B12 B7 99.9(3) . . . .
B9 B8 B12 B7 137.1(3) . . . .
B3 B8 B12 B10 -64.2(4) . . . .
B7 B8 B12 B10 -100.8(3) . . . .
B4 B8 B12 B10 -0.9(4) . . . .
B9 B8 B12 B10 36.3(3) . . . .
B3 B8 B12 B9 -100.5(3) . . . .
B7 B8 B12 B9 -137.1(3) . . . .
B4 B8 B12 B9 -37.2(3) . . . .
B4 B9 B12 B11 -64.9(4) . . . .
B5 B9 B12 B11 -0.2(4) . . . .
B8 B9 B12 B11 -102.0(3) . . . .
B10 B9 B12 B11 37.4(3) . . . .
B4 B9 B12 B7 -0.7(4) . . . .
B5 B9 B12 B7 64.0(3) . . . .
B8 B9 B12 B7 -37.8(3) . . . .
B10 B9 B12 B7 101.6(3) . . . .
B4 B9 B12 B10 -102.3(3) . . . .
B5 B9 B12 B10 -37.6(3) . . . .
B8 B9 B12 B10 -139.4(3) . . . .
B4 B9 B12 B8 37.1(3) . . . .
B5 B9 B12 B8 101.8(3) . . . .
B10 B9 B12 B8 139.4(3) . . . .
C11 N1 B13 C2 -5.0(3) . . . .
C16 N1 B13 C2 162.4(2) . . . .
C11 N1 B13 C28 174.2(3) . . . .
C16 N1 B13 C28 -18.4(4) . . . .
B3 B4 C1 C11 -96.6(4) . . . .
B9 B4 C1 C11 162.3(3) . . . .
B8 B4 C1 C11 -134.7(3) . . . .
B5 B4 C1 C11 124.9(4) . . . .
B3 B4 C1 C2 38.4(2) . . . .
B9 B4 C1 C2 -62.8(3) . . . .
B8 B4 C1 C2 0.3(3) . . . .
B5 B4 C1 C2 -100.2(3) . . . .
B3 B4 C1 B5 138.5(3) . . . .
B9 B4 C1 B5 37.4(3) . . . .
B8 B4 C1 B5 100.4(3) . . . .
B9 B4 C1 B3 -101.1(3) . . . .
B8 B4 C1 B3 -38.1(2) . . . .
B5 B4 C1 B3 -138.5(3) . . . .
B3 B4 C1 B6 101.8(3) . . . .
B9 B4 C1 B6 0.6(3) . . . .
B8 B4 C1 B6 63.7(3) . . . .
B5 B4 C1 B6 -36.7(3) . . . .
B9 B5 C1 C11 -157.1(3) . . . .
B6 B5 C1 C11 101.1(4) . . . .
B10 B5 C1 C11 139.7(3) . . . .
B4 B5 C1 C11 -119.9(4) . . . .
B9 B5 C1 C2 65.6(3) . . . .
B6 B5 C1 C2 -36.2(2) . . . .
B10 B5 C1 C2 2.4(3) . . . .
B4 B5 C1 C2 102.8(3) . . . .
B9 B5 C1 B4 -37.2(3) . . . .
B6 B5 C1 B4 -139.0(3) . . . .
B10 B5 C1 B4 -100.4(3) . . . .
B9 B5 C1 B3 0.2(4) . . . .
B6 B5 C1 B3 -101.6(3) . . . .
B10 B5 C1 B3 -63.0(3) . . . .
B4 B5 C1 B3 37.4(3) . . . .
B9 B5 C1 B6 101.8(3) . . . .
B10 B5 C1 B6 38.6(3) . . . .
B4 B5 C1 B6 139.0(3) . . . .
B8 B3 C1 C11 163.0(3) . . . .
B4 B3 C1 C11 123.7(3) . . . .
B7 B3 C1 C11 -132.8(3) . . . .
C2 B3 C1 C11 -98.1(3) . . . .
B8 B3 C1 C2 -98.9(3) . . . .
B4 B3 C1 C2 -138.2(3) . . . .
B7 B3 C1 C2 -34.7(2) . . . .
B8 B3 C1 B4 39.3(3) . . . .
B7 B3 C1 B4 103.5(3) . . . .
C2 B3 C1 B4 138.2(3) . . . .
B8 B3 C1 B5 0.8(3) . . . .
B4 B3 C1 B5 -38.5(3) . . . .
B7 B3 C1 B5 65.0(3) . . . .
C2 B3 C1 B5 99.7(3) . . . .
B8 B3 C1 B6 -62.5(3) . . . .
B4 B3 C1 B6 -101.8(3) . . . .
B7 B3 C1 B6 1.7(3) . . . .
C2 B3 C1 B6 36.4(2) . . . .
B10 B6 C1 C11 -165.6(3) . . . .
B11 B6 C1 C11 131.8(3) . . . .
C2 B6 C1 C11 94.8(3) . . . .
B5 B6 C1 C11 -126.0(3) . . . .
B10 B6 C1 C2 99.6(3) . . . .
B11 B6 C1 C2 37.0(2) . . . .
B5 B6 C1 C2 139.2(3) . . . .
B10 B6 C1 B4 -1.5(3) . . . .
B11 B6 C1 B4 -64.2(3) . . . .
C2 B6 C1 B4 -101.1(3) . . . .
B5 B6 C1 B4 38.0(3) . . . .
B10 B6 C1 B5 -39.6(3) . . . .
B11 B6 C1 B5 -102.2(3) . . . .
C2 B6 C1 B5 -139.2(3) . . . .
B10 B6 C1 B3 62.3(3) . . . .
B11 B6 C1 B3 -0.4(3) . . . .
C2 B6 C1 B3 -37.3(2) . . . .
B5 B6 C1 B3 101.8(3) . . . .
N1 B13 C2 C1 2.2(3) . . . .
C28 B13 C2 C1 -177.0(3) . . . .
N1 B13 C2 B6 69.6(3) . . . .
C28 B13 C2 B6 -109.6(3) . . . .
N1 B13 C2 B7 -128.2(3) . . . .
C28 B13 C2 B7 52.6(4) . . . .
N1 B13 C2 B3 -61.4(3) . . . .
C28 B13 C2 B3 119.4(3) . . . .
N1 B13 C2 B11 142.0(3) . . . .
C28 B13 C2 B11 -37.3(5) . . . .
C11 C1 C2 B13 0.9(3) . . . .
B4 C1 C2 B13 -144.4(2) . . . .
B5 C1 C2 B13 149.7(2) . . . .
B3 C1 C2 B13 -106.8(3) . . . .
B6 C1 C2 B13 113.7(2) . . . .
C11 C1 C2 B6 -112.8(3) . . . .
B4 C1 C2 B6 102.0(3) . . . .
B5 C1 C2 B6 36.1(2) . . . .
B3 C1 C2 B6 139.5(3) . . . .
C11 C1 C2 B7 143.2(3) . . . .
B4 C1 C2 B7 -2.1(3) . . . .
B5 C1 C2 B7 -68.0(3) . . . .
B3 C1 C2 B7 35.5(2) . . . .
B6 C1 C2 B7 -104.0(3) . . . .
C11 C1 C2 B3 107.7(3) . . . .
B4 C1 C2 B3 -37.5(2) . . . .
B5 C1 C2 B3 -103.4(3) . . . .
B6 C1 C2 B3 -139.5(3) . . . .
C11 C1 C2 B11 -150.8(2) . . . .
B4 C1 C2 B11 64.0(3) . . . .
B5 C1 C2 B11 -1.9(3) . . . .
B3 C1 C2 B11 101.5(3) . . . .
B6 C1 C2 B11 -38.0(2) . . . .
B10 B6 C2 B13 171.0(3) . . . .
B11 B6 C2 B13 130.9(3) . . . .
B5 B6 C2 B13 -125.5(3) . . . .
C1 B6 C2 B13 -90.8(3) . . . .
B10 B6 C2 C1 -98.3(3) . . . .
B11 B6 C2 C1 -138.3(3) . . . .
B5 B6 C2 C1 -34.7(2) . . . .
B10 B6 C2 B7 5.3(3) . . . .
B11 B6 C2 B7 -34.8(3) . . . .
B5 B6 C2 B7 68.8(3) . . . .
C1 B6 C2 B7 103.5(3) . . . .
B10 B6 C2 B3 -59.7(3) . . . .
B11 B6 C2 B3 -99.8(3) . . . .
B5 B6 C2 B3 3.8(3) . . . .
C1 B6 C2 B3 38.6(2) . . . .
B10 B6 C2 B11 40.1(3) . . . .
B5 B6 C2 B11 103.6(3) . . . .
C1 B6 C2 B11 138.3(3) . . . .
B3 B7 C2 B13 91.0(3) . . . .
B8 B7 C2 B13 130.2(3) . . . .
B12 B7 C2 B13 -166.8(3) . . . .
B11 B7 C2 B13 -128.8(4) . . . .
B3 B7 C2 C1 -36.2(3) . . . .
B8 B7 C2 C1 3.0(3) . . . .
B12 B7 C2 C1 66.0(3) . . . .
B11 B7 C2 C1 104.0(3) . . . .
B3 B7 C2 B6 -106.1(3) . . . .
B8 B7 C2 B6 -66.9(3) . . . .
B12 B7 C2 B6 -3.9(3) . . . .
B11 B7 C2 B6 34.1(3) . . . .
B8 B7 C2 B3 39.2(3) . . . .
B12 B7 C2 B3 102.2(3) . . . .
B11 B7 C2 B3 140.2(3) . . . .
B3 B7 C2 B11 -140.2(3) . . . .
B8 B7 C2 B11 -101.0(3) . . . .
B12 B7 C2 B11 -38.0(3) . . . .
B8 B3 C2 B13 -167.0(3) . . . .
B4 B3 C2 B13 129.0(3) . . . .
B7 B3 C2 B13 -126.7(3) . . . .
C1 B3 C2 B13 92.3(3) . . . .
B8 B3 C2 C1 100.6(3) . . . .
B4 B3 C2 C1 36.6(2) . . . .
B7 B3 C2 C1 140.9(3) . . . .
B8 B3 C2 B6 60.7(3) . . . .
B4 B3 C2 B6 -3.3(3) . . . .
B7 B3 C2 B6 101.0(3) . . . .
C1 B3 C2 B6 -39.9(2) . . . .
B8 B3 C2 B7 -40.3(3) . . . .
B4 B3 C2 B7 -104.3(3) . . . .
C1 B3 C2 B7 -140.9(3) . . . .
B8 B3 C2 B11 -3.7(3) . . . .
B4 B3 C2 B11 -67.8(3) . . . .
B7 B3 C2 B11 36.5(3) . . . .
C1 B3 C2 B11 -104.4(3) . . . .
B10 B11 C2 B13 -136.4(4) . . . .
B6 B11 C2 B13 -96.8(4) . . . .
B12 B11 C2 B13 159.6(3) . . . .
B7 B11 C2 B13 120.8(4) . . . .
B10 B11 C2 C1 0.7(3) . . . .
B6 B11 C2 C1 40.3(2) . . . .
B12 B11 C2 C1 -63.3(3) . . . .
B7 B11 C2 C1 -102.1(3) . . . .
B10 B11 C2 B6 -39.6(3) . . . .
B12 B11 C2 B6 -103.6(3) . . . .
B7 B11 C2 B6 -142.5(3) . . . .
B10 B11 C2 B7 102.8(3) . . . .
B6 B11 C2 B7 142.5(3) . . . .
B12 B11 C2 B7 38.8(3) . . . .
B10 B11 C2 B3 66.9(3) . . . .
B6 B11 C2 B3 106.5(3) . . . .
B12 B11 C2 B3 2.9(3) . . . .
B7 B11 C2 B3 -35.9(3) . . . .
B13 N1 C11 C1 5.6(3) . . . .
C16 N1 C11 C1 -162.6(2) . . . .
B13 N1 C11 C12 -141.3(3) . . . .
C16 N1 C11 C12 50.5(4) . . . .
C2 C1 C11 N1 -3.6(3) . . . .
B4 C1 C11 N1 131.8(3) . . . .
B5 C1 C11 N1 -140.9(3) . . . .
B3 C1 C11 N1 62.4(3) . . . .
B6 C1 C11 N1 -67.9(3) . . . .
C2 C1 C11 C12 144.5(3) . . . .
B4 C1 C11 C12 -80.1(4) . . . .
B5 C1 C11 C12 7.2(5) . . . .
B3 C1 C11 C12 -149.5(3) . . . .
B6 C1 C11 C12 80.2(3) . . . .
N1 C11 C12 C15 -41.9(4) . . . .
C1 C11 C12 C15 175.4(3) . . . .
N1 C11 C12 C14 79.0(4) . . . .
C1 C11 C12 C14 -63.7(4) . . . .
N1 C11 C12 C13 -161.0(3) . . . .
C1 C11 C12 C13 56.3(4) . . . .
C11 N1 C16 C21 -120.7(3) . . . .
B13 N1 C16 C21 72.2(4) . . . .
C11 N1 C16 C17 59.5(3) . . . .
B13 N1 C16 C17 -107.7(3) . . . .
C21 C16 C17 C18 2.7(5) . . . .
N1 C16 C17 C18 -177.4(3) . . . .
C21 C16 C17 C25 -177.7(3) . . . .
N1 C16 C17 C25 2.1(5) . . . .
C16 C17 C18 C19 -1.9(5) . . . .
C25 C17 C18 C19 178.6(3) . . . .
C17 C18 C19 C20 1.0(6) . . . .
C18 C19 C20 C21 -1.0(6) . . . .
C19 C20 C21 C16 1.8(5) . . . .
C19 C20 C21 C22 -179.7(3) . . . .
C17 C16 C21 C20 -2.7(4) . . . .
N1 C16 C21 C20 177.4(3) . . . .
C17 C16 C21 C22 179.0(3) . . . .
N1 C16 C21 C22 -0.9(4) . . . .
C20 C21 C22 C24 57.1(4) . . . .
C16 C21 C22 C24 -124.5(3) . . . .
C20 C21 C22 C23 -65.6(4) . . . .
C16 C21 C22 C23 112.8(3) . . . .
C18 C17 C25 C27 -64.0(4) . . . .
C16 C17 C25 C27 116.4(4) . . . .
C18 C17 C25 C26 58.8(5) . . . .
C16 C17 C25 C26 -120.7(4) . . . .
C29 N2 C28 N3 0.8(3) . . . .
C31 N2 C28 N3 -173.0(2) . . . .
C29 N2 C28 B13 178.6(3) . . . .
C31 N2 C28 B13 4.8(5) . . . .
C30 N3 C28 N2 -1.2(3) . . . .
C36 N3 C28 N2 179.3(2) . . . .
C30 N3 C28 B13 -179.2(3) . . . .
C36 N3 C28 B13 1.4(4) . . . .
N1 B13 C28 N2 66.3(4) . . . .
C2 B13 C28 N2 -114.7(4) . . . .
N1 B13 C28 N3 -116.3(3) . . . .
C2 B13 C28 N3 62.8(4) . . . .
C28 N2 C29 C30 0.0(4) . . . .
C31 N2 C29 C30 173.4(3) . . . .
C28 N2 C29 C34 178.7(3) . . . .
C31 N2 C29 C34 -7.9(5) . . . .
N2 C29 C30 N3 -0.8(4) . . . .
C34 C29 C30 N3 -179.4(3) . . . .
N2 C29 C30 C35 176.4(3) . . . .
C34 C29 C30 C35 -2.2(6) . . . .
C28 N3 C30 C29 1.3(4) . . . .
C36 N3 C30 C29 -179.2(3) . . . .
C28 N3 C30 C35 -176.0(3) . . . .
C36 N3 C30 C35 3.5(5) . . . .
C28 N2 C31 C32 -125.1(3) . . . .
C29 N2 C31 C32 62.2(4) . . . .
C28 N2 C31 C33 105.8(3) . . . .
C29 N2 C31 C33 -66.9(4) . . . .
C28 N3 C36 C37 109.4(3) . . . .
C30 N3 C36 C37 -70.0(4) . . . .
C28 N3 C36 C38 -122.8(3) . . . .
C30 N3 C36 C38 57.8(4) . . . .

loop_
_platon_squeeze_void_nr
_platon_squeeze_void_average_x
_platon_squeeze_void_average_y
_platon_squeeze_void_average_z
_platon_squeeze_void_volume
_platon_squeeze_void_count_electrons
_platon_squeeze_void_content
1 -0.037 0.000 -0.024 653 101 ' '
2 -0.095 0.500 -0.049 653 101 ' '
3 0.368 0.228 0.096 13 0 ' '
4 0.368 0.272 0.596 13 0 ' '
5 0.631 0.728 0.404 13 0 ' '
6 0.631 0.772 0.904 13 0 ' '
